data_2212625
loop_
_publ_author_name
'Carmen R. Maldonado'
'Miguel Quir\'os'
'Juan M. Salas'

_publ_section_title
;
 1,2,4-Triazolo[1,5-<i>a</i>]pyrimidin-3-ium chloride
;
_journal_coeditor_code KP2087
_journal_issue 3
_journal_name_full 'Acta Crystallographica Section E'
_journal_page_first o1509
_journal_page_last o1510
_journal_paper_doi 10.1107/S1600536807008641
_journal_volume 63
_journal_year 2007
_chemical_formula_iupac 'C5 H5 N4 +, Cl -'
_chemical_formula_moiety 'C5 H5 N4 +, Cl -'
_chemical_formula_sum 'C5 H5 Cl N4'
_chemical_formula_weight 156.58
_chemical_name_systematic
;
1,2,4-Triazolo[1,5-a]pyrimidin-1-ium chloride
;
_space_group_IT_number 64
_symmetry_cell_setting orthorhombic
_symmetry_space_group_name_Hall '-C 2ac 2'
_symmetry_space_group_name_H-M 'C m c a'
_atom_sites_solution_hydrogens geom
_atom_sites_solution_primary direct
_atom_sites_solution_secondary difmap
_audit_creation_method SHELXL-97
_cell_angle_alpha 90.00
_cell_angle_beta 90.00
_cell_angle_gamma 90.00
_cell_formula_units_Z 8
_cell_length_a 6.4813(6)
_cell_length_b 9.8306(9)
_cell_length_c 21.623(2)
_cell_measurement_reflns_used 1686
_cell_measurement_temperature 298(2)
_cell_measurement_theta_max 26.0
_cell_measurement_theta_min 2.8
_cell_volume 1377.7(2)
_computing_cell_refinement SMART
_computing_data_collection 'SMART (Bruker, 1999)'
_computing_data_reduction 'SAINT (Bruker, 1999)'
_computing_molecular_graphics 'Xtal_GX (Hall & du Boulay, 1997)'
_computing_publication_material SHELXL97
_computing_structure_refinement 'SHELXL97 (Sheldrick, 1997)'
_computing_structure_solution 'SHELXS97 (Sheldrick, 1997)'
_diffrn_ambient_temperature 298(2)
_diffrn_detector_area_resol_mean 8.26
_diffrn_measured_fraction_theta_full 0.991
_diffrn_measured_fraction_theta_max 0.953
_diffrn_measurement_device_type 'Bruker SMART APEX CCD'
_diffrn_measurement_method '\f and \w'
_diffrn_radiation_monochromator graphite
_diffrn_radiation_source 'fine-focus sealed tube'
_diffrn_radiation_type MoK\a
_diffrn_radiation_wavelength 0.71073
_diffrn_reflns_av_R_equivalents 0.024
_diffrn_reflns_av_sigmaI/netI 0.0229
_diffrn_reflns_limit_h_max 8
_diffrn_reflns_limit_h_min -8
_diffrn_reflns_limit_k_max 10
_diffrn_reflns_limit_k_min -12
_diffrn_reflns_limit_l_max 23
_diffrn_reflns_limit_l_min -28
_diffrn_reflns_number 4215
_diffrn_reflns_theta_full 27.40
_diffrn_reflns_theta_max 28.3
_diffrn_reflns_theta_min 1.9
_exptl_absorpt_coefficient_mu 0.47
_exptl_absorpt_correction_type none
_exptl_absorpt_process_details '(SADABS; Bruker, 1999)'
_exptl_crystal_colour colourless
_exptl_crystal_density_diffrn 1.510
_exptl_crystal_density_method 'not measured'
_exptl_crystal_description needle
_exptl_crystal_F_000 640
_exptl_crystal_size_max 0.50
_exptl_crystal_size_mid 0.12
_exptl_crystal_size_min 0.09
_refine_diff_density_max 0.24
_refine_diff_density_min -0.27
_refine_ls_extinction_coef 0.0065(10)
_refine_ls_extinction_expression Fc^*^=kFc[1+0.001xFc^2^\l^3^/sin(2\q)]^-1/4^
_refine_ls_extinction_method SHELXL97
_refine_ls_goodness_of_fit_ref 1.10
_refine_ls_hydrogen_treatment constr
_refine_ls_matrix_type full
_refine_ls_number_parameters 62
_refine_ls_number_reflns 887
_refine_ls_number_restraints 0
_refine_ls_restrained_S_all 1.10
_refine_ls_R_factor_all 0.039
_refine_ls_R_factor_gt 0.036
_refine_ls_shift/su_max 0.000
_refine_ls_shift/su_mean 0.000
_refine_ls_structure_factor_coef Fsqd
_refine_ls_weighting_details 'calc w=1/[\s^2^(Fo^2^)+(0.055P)^2^+0.3P] where P=(Fo^2^+2Fc^2^)/3'
_refine_ls_weighting_scheme calc
_refine_ls_wR_factor_gt 0.090
_refine_ls_wR_factor_ref 0.092
_reflns_number_gt 811
_reflns_number_total 887
_reflns_threshold_expression I>2\s(I)
_cod_data_source_file kp2087.cif
_cod_data_source_block I
_cod_original_sg_symbol_Hall '-C 2bc 2'
_cod_database_code 2212625
_cod_database_fobs_code 2212625

loop_
_symmetry_equiv_pos_as_xyz
'x, y, z'
'-x, -y+1/2, z+1/2'
'-x, y+1/2, -z+1/2'
'x, -y, -z'
'x+1/2, y+1/2, z'
'-x+1/2, -y+1, z+1/2'
'-x+1/2, y+1, -z+1/2'
'x+1/2, -y+1/2, -z'
'-x, -y, -z'
'x, y-1/2, -z-1/2'
'x, -y-1/2, z-1/2'
'-x, y, z'
'-x+1/2, -y+1/2, -z'
'x+1/2, y, -z-1/2'
'x+1/2, -y, z-1/2'
'-x+1/2, y+1/2, z'

loop_
_atom_site_type_symbol
_atom_site_label
_atom_site_fract_x
_atom_site_fract_y
_atom_site_fract_z
_atom_site_U_iso_or_equiv
_atom_site_adp_type
_atom_site_calc_flag
_atom_site_refinement_flags
_atom_site_occupancy
Cl Cl 0.5000 0.63827(5) 0.11643(2) 0.0363(2) Uani d S 1
N N1 0.5000 0.15520(18) 0.03525(8) 0.0427(5) Uani d S 1
C C2 0.5000 0.2865(2) 0.03862(9) 0.0441(5) Uani d S 1
H H2 0.5000 0.3425 0.0039 0.053 Uiso d SR 1
N N3 0.5000 0.33498(17) 0.09737(8) 0.0392(4) Uani d S 1
H H3 0.5000 0.4189 0.1086 0.047 Uiso d SR 1
C C3A 0.5000 0.2263(2) 0.13433(8) 0.0330(4) Uani d S 1
N N4 0.5000 0.2204(2) 0.19571(7) 0.0436(5) Uani d S 1
C C5 0.5000 0.0946(3) 0.21775(10) 0.0493(5) Uani d S 1
H H5 0.5000 0.0841 0.2605 0.059 Uiso d SR 1
C C6 0.5000 -0.0236(3) 0.18146(10) 0.0478(5) Uani d S 1
H H6 0.5000 -0.1092 0.1998 0.057 Uiso d SR 1
C C7 0.5000 -0.0108(2) 0.11903(9) 0.0399(5) Uani d S 1
H H7 0.5000 -0.0862 0.0931 0.048 Uiso d SR 1
N N8 0.5000 0.11662(15) 0.09660(7) 0.0321(4) Uani d S 1

loop_
_atom_site_aniso_label
_atom_site_aniso_U_11
_atom_site_aniso_U_22
_atom_site_aniso_U_33
_atom_site_aniso_U_12
_atom_site_aniso_U_13
_atom_site_aniso_U_23
Cl 0.0430(3) 0.0305(3) 0.0355(3) 0.000 0.000 0.00062(17)
N1 0.0590(11) 0.0401(10) 0.0290(8) 0.000 0.000 -0.0021(7)
C2 0.0586(13) 0.0426(12) 0.0312(10) 0.000 0.000 0.0023(9)
N3 0.0513(10) 0.0287(8) 0.0378(9) 0.000 0.000 -0.0031(7)
C3A 0.0344(9) 0.0331(10) 0.0316(9) 0.000 0.000 -0.0047(8)
N4 0.0517(10) 0.0493(12) 0.0297(8) 0.000 0.000 -0.0055(7)
C5 0.0539(13) 0.0612(14) 0.0329(10) 0.000 0.000 0.0082(10)
C6 0.0528(13) 0.0411(13) 0.0497(12) 0.000 0.000 0.0127(10)
C7 0.0428(11) 0.0330(11) 0.0439(11) 0.000 0.000 -0.0025(8)
N8 0.0356(8) 0.0313(8) 0.0295(8) 0.000 0.000 -0.0037(6)

loop_
_atom_type_symbol
_atom_type_description
_atom_type_scat_dispersion_real
_atom_type_scat_dispersion_imag
_atom_type_scat_source
C C 0.0033 0.0016 'International Tables Vol C Tables 4.2.6.8 and 6.1.1.4'
H H 0.0000 0.0000 'International Tables Vol C Tables 4.2.6.8 and 6.1.1.4'
N N 0.0061 0.0033 'International Tables Vol C Tables 4.2.6.8 and 6.1.1.4'
Cl Cl 0.1484 0.1585 'International Tables Vol C Tables 4.2.6.8 and 6.1.1.4'

loop_
_geom_angle_atom_site_label_1
_geom_angle_atom_site_label_2
_geom_angle_atom_site_label_3
_geom_angle
_geom_angle_publ_flag
C2 N1 N8 102.73(17) n
N1 C2 N3 113.80(19) n
N1 C2 H2 123.1 n
N3 C2 H2 123.1 n
C3A N3 C2 106.22(17) n
C3A N3 H3 126.9 n
C2 N3 H3 126.9 n
N4 C3A N3 129.31(19) n
N4 C3A N8 124.60(19) n
N3 C3A N8 106.09(16) n
C5 N4 C3A 113.61(19) n
N4 C5 C6 124.9(2) n
N4 C5 H5 117.5 n
C6 C5 H5 117.6 n
C7 C6 C5 118.7(2) n
C7 C6 H6 120.6 n
C5 C6 H6 120.7 n
N8 C7 C6 116.51(19) n
N8 C7 H7 121.7 n
C6 C7 H7 121.8 n
C7 N8 C3A 121.72(16) n
C7 N8 N1 127.11(16) n
C3A N8 N1 111.16(16) n

loop_
_geom_bond_atom_site_label_1
_geom_bond_atom_site_label_2
_geom_bond_distance
_geom_bond_publ_flag
N1 C2 1.292(3) n
N1 N8 1.380(2) n
C2 N3 1.357(2) n
C2 H2 0.9300 n
N3 C3A 1.334(3) n
N3 H3 0.8600 n
C3A N4 1.328(2) n
C3A N8 1.352(2) n
N4 C5 1.325(3) n
C5 C6 1.403(4) n
C5 H5 0.9300 n
C6 C7 1.356(3) n
C6 H6 0.9300 n
C7 N8 1.343(3) n
C7 H7 0.9300 n

loop_
_geom_hbond_atom_site_label_D
_geom_hbond_atom_site_label_H
_geom_hbond_atom_site_label_A
_geom_hbond_site_symmetry_A
_geom_hbond_distance_DH
_geom_hbond_distance_HA
_geom_hbond_distance_DA
_geom_hbond_angle_DHA
_geom_hbond_publ_flag
N3 H3 Cl . 0.86 2.16 3.0098(18) 168.2 y
C2 H2 Cl 4_565 0.93 2.61 3.433(2) 147.9 y
C7 H7 Cl 1_545 0.93 2.76 3.451(2) 132.3 y
C5 H5 Cl 10_556 0.93 2.71 3.611(2) 162.3 y

loop_
_cod_related_entry_id
_cod_related_entry_database
_cod_related_entry_code
1 ChemSpider 21125179
